data_4037808
loop_
_publ_author_name
'Xu, Xingyu'
'Huang, Shiqing'
'Zhang, Zengyu'
'Cao, Lei'
'Yan, Xiaoyu'

_publ_section_title
;
 Halogen-bonding-induced diverse aggregation of
 4,5-diiodo-1,2,3-triazolium salts with different anions
;
_journal_name_full 'Beilstein Journal of Organic Chemistry'
_journal_page_first 78
_journal_page_last 87
_journal_paper_doi 10.3762/bjoc.16.10
_journal_volume 16
_journal_year 2020
_chemical_formula_moiety 'C20 H22 I2 N3, Br'
_chemical_formula_sum 'C20 H22 Br I2 N3'
_chemical_formula_weight 638.11
_space_group_crystal_system tetragonal
_space_group_IT_number 82
_space_group_name_Hall 'I -4'
_space_group_name_H-M_alt 'I -4'
_atom_sites_solution_hydrogens geom
_audit_creation_date 2019-12-09
_audit_creation_method
;
Olex2 1.3
(compiled Nov 21 2019 18:26:39 for OlexSys, GUI svn.r6003)
;
_cell_angle_alpha 90
_cell_angle_beta 90
_cell_angle_gamma 90
_cell_formula_units_Z 8
_cell_length_a 23.5982(13)
_cell_length_b 23.5982(13)
_cell_length_c 9.8455(6)
_cell_measurement_reflns_used 9936
_cell_measurement_temperature 200(2)
_cell_measurement_theta_max 29.782
_cell_measurement_theta_min 2.241
_cell_volume 5482.7(5)
_computing_cell_refinement 'SAINT V8.38A (?, 2016)'
_computing_data_reduction 'SAINT V8.38A (?, 2016)'
_computing_molecular_graphics 'Olex2 1.3 (Dolomanov et al., 2009)'
_computing_publication_material 'Olex2 1.3 (Dolomanov et al., 2009)'
_computing_structure_refinement 'XL  (Sheldrick, 2008)'
_computing_structure_solution 'XT (Sheldrick, 2015)'
_diffrn_ambient_temperature 200.0
_diffrn_measured_fraction_theta_full 0.999
_diffrn_measured_fraction_theta_max 0.993
_diffrn_measurement_device_type 'Bruker APEX-II CCD'
_diffrn_measurement_method '\f and \w scans'
_diffrn_radiation_type MoK\a
_diffrn_radiation_wavelength 0.71073
_diffrn_reflns_av_R_equivalents 0.0536
_diffrn_reflns_av_unetI/netI 0.0824
_diffrn_reflns_Laue_measured_fraction_full 0.999
_diffrn_reflns_Laue_measured_fraction_max 0.993
_diffrn_reflns_limit_h_max 31
_diffrn_reflns_limit_h_min -33
_diffrn_reflns_limit_k_max 34
_diffrn_reflns_limit_k_min -34
_diffrn_reflns_limit_l_max 14
_diffrn_reflns_limit_l_min -14
_diffrn_reflns_number 20093
_diffrn_reflns_point_group_measured_fraction_full 0.998
_diffrn_reflns_point_group_measured_fraction_max 0.989
_diffrn_reflns_theta_full 25.242
_diffrn_reflns_theta_max 31.104
_diffrn_reflns_theta_min 2.241
_exptl_absorpt_coefficient_mu 3.759
_exptl_absorpt_correction_T_max 0.7462
_exptl_absorpt_correction_T_min 0.3914
_exptl_absorpt_correction_type multi-scan
_exptl_absorpt_process_details
'SADABS-2016/2 (Bruker,2016/2) was used for absorption correction. wR2(int) was 0.1218 before and 0.0778 after correction. The Ratio of minimum to maximum transmission is 0.5245. The \l/2 correction factor is Not present.'
_exptl_crystal_colour 'clear light colourless'
_exptl_crystal_colour_lustre clear
_exptl_crystal_colour_modifier light
_exptl_crystal_colour_primary colourless
_exptl_crystal_density_diffrn 1.546
_exptl_crystal_description block
_exptl_crystal_F_000 2432
_exptl_crystal_size_max 0.37
_exptl_crystal_size_mid 0.36
_exptl_crystal_size_min 0.29
_refine_diff_density_max 1.899
_refine_diff_density_min -1.273
_refine_diff_density_rms 0.173
_refine_ls_abs_structure_details
;
 Flack x determined using 2391 quotients [(I+)-(I-)]/[(I+)+(I-)]
 (Parsons, Flack and Wagner, Acta Cryst. B69 (2013) 249-259).
;
_refine_ls_abs_structure_Flack 0.057(13)
_refine_ls_extinction_method none
_refine_ls_goodness_of_fit_ref 1.074
_refine_ls_hydrogen_treatment constr
_refine_ls_matrix_type full
_refine_ls_number_parameters 218
_refine_ls_number_reflns 8644
_refine_ls_number_restraints 6
_refine_ls_restrained_S_all 1.074
_refine_ls_R_factor_all 0.0790
_refine_ls_R_factor_gt 0.0542
_refine_ls_shift/su_max 0.003
_refine_ls_shift/su_mean 0.000
_refine_ls_structure_factor_coef Fsqd
_refine_ls_weighting_details 'w=1/[\s^2^(Fo^2^)+(0.0799P)^2^] where P=(Fo^2^+2Fc^2^)/3'
_refine_ls_weighting_scheme calc
_refine_ls_wR_factor_gt 0.1425
_refine_ls_wR_factor_ref 0.1553
_reflns_Friedel_coverage 0.891
_reflns_Friedel_fraction_full 0.997
_reflns_Friedel_fraction_max 0.985
_reflns_number_gt 6652
_reflns_number_total 8644
_reflns_threshold_expression 'I > 2\s(I)'
_cod_data_source_file mo_xxy201809201_0m.cif
_cod_data_source_block mo_xxy201809201_0m
_cod_depositor_comments 'Adding full bibliography for 4037807--4037815.cif.'
_cod_original_cell_volume 5482.7(7)
_cod_database_code 4037808
_shelx_shelxl_version_number 2016/6
_shelx_space_group_comment
;
The symmetry employed for this shelxl refinement is uniquely defined
by the following loop, which should always be used as a source of
symmetry information in preference to the above space-group names.
They are only intended as comments.
;
_shelx_estimated_absorpt_t_max 0.409
_shelx_estimated_absorpt_t_min 0.337
_olex2_refinement_description
;
1. Twinned data refinement
 Scales: 0.663(2)
 0.337(2)
2. Fixed Uiso
 At 1.2 times of:
  All C(H) groups
 At 1.5 times of:
  All C(H,H,H) groups
3. Uiso/Uaniso restraints and constraints
Uanis(C17) \\sim Ueq: with sigma of 0.01 and sigma for terminal atoms of 0.02
4.a Aromatic/amide H refined with riding coordinates:
 C11(H11), C13(H13), C5(H5), C7(H7)
4.b Fitted hexagon refined as free rotating group:
 C14(C9,C10,C11,C12,C13), C5(C4,C3,C8,C7,C6)
4.c Idealised Me refined as rotating group:
 C18(H18A,H18B,H18C), C15(H15A,H15B,H15C), C19(H19A,H19B,H19C), C20(H20A,H20B,
 H20C), C17(H17A,H17B,H17C), C16(H16A,H16B,H16C)
;
_olex2_submission_special_instructions 'No special instructions were received'

loop_
_space_group_symop_operation_xyz
'x, y, z'
'-x, -y, z'
'y, -x, -z'
'-y, x, -z'
'x+1/2, y+1/2, z+1/2'
'-x+1/2, -y+1/2, z+1/2'
'y+1/2, -x+1/2, -z+1/2'
'-y+1/2, x+1/2, -z+1/2'

loop_
_atom_site_label
_atom_site_type_symbol
_atom_site_fract_x
_atom_site_fract_y
_atom_site_fract_z
_atom_site_U_iso_or_equiv
_atom_site_adp_type
_atom_site_occupancy
_atom_site_site_symmetry_order
_atom_site_calc_flag
_atom_site_refinement_flags_posn
_atom_site_refinement_flags_adp
I1 I 0.58835(4) 0.71752(4) 0.79390(9) 0.0395(2) Uani 1 1 d . .
I2 I 0.72166(4) 0.60231(4) 0.81436(8) 0.0376(2) Uani 1 1 d . .
Br1 Br 0.48977(8) 0.75990(10) 0.97955(18) 0.0584(5) Uani 1 1 d . .
N1 N 0.6603(5) 0.7260(5) 0.5357(11) 0.031(2) Uani 1 1 d . .
N3 N 0.7273(5) 0.6691(5) 0.5488(11) 0.029(2) Uani 1 1 d . .
N2 N 0.7043(5) 0.7079(5) 0.4669(10) 0.031(2) Uani 1 1 d . .
C18 C 0.5685(8) 0.6949(9) 0.356(2) 0.054(4) Uani 1 1 d . .
H18A H 0.548937 0.675415 0.429869 0.081 Uiso 1 1 calc R U
H18B H 0.603934 0.675179 0.334770 0.081 Uiso 1 1 calc R U
H18C H 0.544156 0.695165 0.274792 0.081 Uiso 1 1 calc R U
C15 C 0.8331(8) 0.7216(9) 0.6182(19) 0.057(5) Uani 1 1 d . .
H15A H 0.814162 0.752465 0.569531 0.086 Uiso 1 1 calc R U
H15B H 0.872875 0.731573 0.633637 0.086 Uiso 1 1 calc R U
H15C H 0.814270 0.715433 0.705701 0.086 Uiso 1 1 calc R U
C1 C 0.6550(6) 0.6985(7) 0.6600(12) 0.032(3) Uani 1 1 d . .
C2 C 0.6982(6) 0.6623(6) 0.6677(14) 0.031(3) Uani 1 1 d . .
C19 C 0.5188(10) 0.8963(10) 0.305(3) 0.076(7) Uani 1 1 d . .
H19A H 0.539564 0.915489 0.232343 0.114 Uiso 1 1 calc R U
H19B H 0.507864 0.924127 0.374538 0.114 Uiso 1 1 calc R U
H19C H 0.484765 0.878412 0.268005 0.114 Uiso 1 1 calc R U
C20 C 0.6849(9) 0.8407(8) 0.618(2) 0.056(5) Uani 1 1 d . .
H20A H 0.674836 0.826577 0.708300 0.084 Uiso 1 1 calc R U
H20B H 0.689301 0.881949 0.621096 0.084 Uiso 1 1 calc R U
H20C H 0.720545 0.823317 0.588481 0.084 Uiso 1 1 calc R U
C17 C 0.7212(11) 0.5624(9) 0.404(3) 0.075(6) Uani 1 1 d . U
H17A H 0.695669 0.589396 0.360156 0.113 Uiso 1 1 calc R U
H17B H 0.704255 0.549383 0.489769 0.113 Uiso 1 1 calc R U
H17C H 0.727436 0.529843 0.344372 0.113 Uiso 1 1 calc R U
C14 C 0.8299(4) 0.6681(4) 0.5347(9) 0.036(3) Uani 1 1 d G .
C9 C 0.7786(3) 0.6419(4) 0.5055(9) 0.038(3) Uani 1 1 d G .
C10 C 0.7778(4) 0.5912(4) 0.4340(11) 0.047(4) Uani 1 1 d G .
C11 C 0.8283(5) 0.5666(4) 0.3916(11) 0.051(4) Uani 1 1 d G .
H11 H 0.827695 0.531853 0.342718 0.061 Uiso 1 1 calc R U
C12 C 0.8796(4) 0.5927(5) 0.4208(13) 0.065(6) Uani 1 1 d G .
C13 C 0.8804(3) 0.6435(5) 0.4923(12) 0.047(4) Uani 1 1 d G .
H13 H 0.915543 0.661383 0.512249 0.056 Uiso 1 1 calc R U
C16 C 0.9275(13) 0.5649(12) 0.362(3) 0.096(10) Uani 1 1 d . .
H16A H 0.962370 0.580139 0.401561 0.144 Uiso 1 1 calc R U
H16B H 0.927677 0.571428 0.263466 0.144 Uiso 1 1 calc R U
H16C H 0.925192 0.524150 0.379847 0.144 Uiso 1 1 calc R U
C5 C 0.5465(4) 0.7946(5) 0.3396(10) 0.050(4) Uani 1 1 d G .
H5 H 0.516223 0.784443 0.280898 0.060 Uiso 1 1 calc R U
C4 C 0.5808(4) 0.7529(3) 0.3957(10) 0.044(4) Uani 1 1 d G .
C3 C 0.6251(4) 0.7678(3) 0.4816(9) 0.035(3) Uani 1 1 d G .
C8 C 0.6351(4) 0.8245(4) 0.5113(10) 0.046(4) Uani 1 1 d G .
C7 C 0.6008(5) 0.8663(3) 0.4552(12) 0.059(5) Uani 1 1 d G .
H7 H 0.607676 0.905018 0.475566 0.071 Uiso 1 1 calc R U
C6 C 0.5565(5) 0.8513(4) 0.3694(12) 0.058(5) Uani 1 1 d G .

loop_
_atom_site_aniso_label
_atom_site_aniso_U_11
_atom_site_aniso_U_22
_atom_site_aniso_U_33
_atom_site_aniso_U_23
_atom_site_aniso_U_13
_atom_site_aniso_U_12
I1 0.0345(4) 0.0548(6) 0.0292(3) 0.0063(4) 0.0061(4) 0.0048(4)
I2 0.0462(5) 0.0376(5) 0.0290(3) 0.0075(4) 0.0024(4) 0.0059(4)
Br1 0.0385(8) 0.0939(14) 0.0427(8) 0.0010(9) 0.0163(7) -0.0036(9)
N1 0.025(5) 0.041(6) 0.025(5) 0.000(5) -0.002(4) 0.007(5)
N3 0.031(6) 0.024(5) 0.032(5) 0.001(4) 0.000(5) 0.006(5)
N2 0.030(6) 0.038(6) 0.026(4) -0.002(5) 0.002(4) -0.007(4)
C18 0.037(9) 0.060(12) 0.065(10) 0.006(9) -0.015(8) -0.015(7)
C15 0.044(9) 0.072(12) 0.056(10) -0.029(10) -0.001(8) -0.012(9)
C1 0.030(7) 0.049(8) 0.017(5) 0.003(5) 0.010(5) -0.004(6)
C2 0.036(7) 0.029(6) 0.028(6) 0.001(5) -0.003(5) 0.000(5)
C19 0.074(13) 0.080(14) 0.074(13) 0.039(13) 0.016(13) 0.033(11)
C20 0.067(13) 0.039(9) 0.062(11) 0.007(8) -0.003(10) -0.004(8)
C17 0.094(15) 0.050(10) 0.082(13) -0.031(10) 0.003(13) -0.018(11)
C14 0.029(7) 0.054(9) 0.027(6) -0.006(6) 0.003(5) 0.002(6)
C9 0.036(7) 0.052(9) 0.025(5) 0.008(6) -0.003(6) -0.006(7)
C10 0.055(9) 0.045(8) 0.040(8) -0.002(7) 0.005(8) -0.004(8)
C11 0.068(12) 0.043(9) 0.042(8) -0.006(7) 0.004(8) 0.021(9)
C12 0.060(12) 0.081(14) 0.054(10) -0.008(10) 0.012(9) 0.039(11)
C13 0.037(8) 0.050(10) 0.053(9) -0.004(8) -0.007(7) 0.004(7)
C16 0.090(19) 0.082(17) 0.12(2) 0.006(16) 0.050(17) 0.038(14)
C5 0.044(9) 0.063(11) 0.043(8) 0.013(8) 0.001(7) 0.022(8)
C4 0.043(9) 0.049(9) 0.040(7) 0.009(7) -0.004(7) -0.011(7)
C3 0.035(7) 0.038(8) 0.031(6) 0.000(5) 0.003(6) 0.000(6)
C8 0.061(10) 0.031(8) 0.045(8) 0.002(7) 0.020(8) 0.015(7)
C7 0.082(15) 0.042(9) 0.054(10) 0.011(8) 0.022(10) 0.024(9)
C6 0.038(9) 0.073(14) 0.065(11) 0.028(10) 0.014(8) 0.009(9)

loop_
_atom_type_symbol
_atom_type_description
_atom_type_scat_dispersion_real
_atom_type_scat_dispersion_imag
_atom_type_scat_source
C C 0.0033 0.0016 'International Tables Vol C Tables 4.2.6.8 and 6.1.1.4'
H H 0.0000 0.0000 'International Tables Vol C Tables 4.2.6.8 and 6.1.1.4'
Br Br -0.2901 2.4595 'International Tables Vol C Tables 4.2.6.8 and 6.1.1.4'
I I -0.4742 1.8119 'International Tables Vol C Tables 4.2.6.8 and 6.1.1.4'
N N 0.0061 0.0033 'International Tables Vol C Tables 4.2.6.8 and 6.1.1.4'

loop_
_geom_angle_atom_site_label_1
_geom_angle_atom_site_label_2
_geom_angle_atom_site_label_3
_geom_angle
N2 N1 C1 111.9(11)
N2 N1 C3 120.3(11)
C1 N1 C3 127.8(11)
N2 N3 C2 113.2(11)
N2 N3 C9 118.0(10)
C2 N3 C9 128.7(11)
N1 N2 N3 103.5(9)
H18A C18 H18B 109.5
H18A C18 H18C 109.5
H18B C18 H18C 109.5
C4 C18 H18A 109.5
C4 C18 H18B 109.5
C4 C18 H18C 109.5
H15A C15 H15B 109.5
H15A C15 H15C 109.5
H15B C15 H15C 109.5
C14 C15 H15A 109.5
C14 C15 H15B 109.5
C14 C15 H15C 109.5
N1 C1 I1 121.3(10)
C2 C1 I1 132.4(11)
C2 C1 N1 106.3(12)
N3 C2 I2 122.5(10)
C1 C2 I2 132.3(11)
C1 C2 N3 105.1(12)
H19A C19 H19B 109.5
H19A C19 H19C 109.5
H19B C19 H19C 109.5
C6 C19 H19A 109.5
C6 C19 H19B 109.5
C6 C19 H19C 109.5
H20A C20 H20B 109.5
H20A C20 H20C 109.5
H20B C20 H20C 109.5
C8 C20 H20A 109.5
C8 C20 H20B 109.5
C8 C20 H20C 109.5
H17A C17 H17B 109.5
H17A C17 H17C 109.5
H17B C17 H17C 109.5
C10 C17 H17A 109.5
C10 C17 H17B 109.5
C10 C17 H17C 109.5
C9 C14 C15 121.8(9)
C9 C14 C13 120.0
C13 C14 C15 118.1(9)
C14 C9 N3 118.4(8)
C14 C9 C10 120.0
C10 C9 N3 121.6(8)
C9 C10 C17 119.5(11)
C11 C10 C17 120.5(11)
C11 C10 C9 120.0
C10 C11 H11 120.0
C10 C11 C12 120.0
C12 C11 H11 120.0
C11 C12 C16 113.6(17)
C13 C12 C11 120.0
C13 C12 C16 126.2(17)
C14 C13 H13 120.0
C12 C13 C14 120.0
C12 C13 H13 120.0
C12 C16 H16A 109.5
C12 C16 H16B 109.5
C12 C16 H16C 109.5
H16A C16 H16B 109.5
H16A C16 H16C 109.5
H16B C16 H16C 109.5
C4 C5 H5 120.0
C4 C5 C6 120.0
C6 C5 H5 120.0
C5 C4 C18 116.3(10)
C3 C4 C18 123.7(10)
C3 C4 C5 120.0
C4 C3 N1 120.1(8)
C4 C3 C8 120.0
C8 C3 N1 119.9(8)
C3 C8 C20 119.1(9)
C7 C8 C20 120.8(9)
C7 C8 C3 120.0
C8 C7 H7 120.0
C8 C7 C6 120.0
C6 C7 H7 120.0
C5 C6 C19 119.0(14)
C7 C6 C19 121.0(14)
C7 C6 C5 120.0

loop_
_geom_bond_atom_site_label_1
_geom_bond_atom_site_label_2
_geom_bond_distance
I1 C1 2.101(13)
I2 C2 2.097(14)
N1 N2 1.313(17)
N1 C1 1.391(17)
N1 C3 1.395(13)
N3 N2 1.335(16)
N3 C2 1.366(18)
N3 C9 1.434(13)
C18 H18A 0.9800
C18 H18B 0.9800
C18 H18C 0.9800
C18 C4 1.45(2)
C15 H15A 0.9800
C15 H15B 0.9800
C15 H15C 0.9800
C15 C14 1.508(19)
C1 C2 1.332(19)
C19 H19A 0.9800
C19 H19B 0.9800
C19 H19C 0.9800
C19 C6 1.52(2)
C20 H20A 0.9800
C20 H20B 0.9800
C20 H20C 0.9800
C20 C8 1.62(2)
C17 H17A 0.9800
C17 H17B 0.9800
C17 H17C 0.9800
C17 C10 1.52(2)
C14 C9 1.3900
C14 C13 1.3900
C9 C10 1.3900
C10 C11 1.3900
C11 H11 0.9500
C11 C12 1.3900
C12 C13 1.3900
C12 C16 1.43(2)
C13 H13 0.9500
C16 H16A 0.9800
C16 H16B 0.9800
C16 H16C 0.9800
C5 H5 0.9500
C5 C4 1.3900
C5 C6 1.3900
C4 C3 1.3900
C3 C8 1.3900
C8 C7 1.3900
C7 H7 0.9500
C7 C6 1.3900

loop_
_geom_torsion_atom_site_label_1
_geom_torsion_atom_site_label_2
_geom_torsion_atom_site_label_3
_geom_torsion_atom_site_label_4
_geom_torsion
I1 C1 C2 I2 3(2)
I1 C1 C2 N3 179.9(11)
N1 C1 C2 I2 -177.5(10)
N1 C1 C2 N3 -0.3(16)
N1 C3 C8 C20 -4.5(13)
N1 C3 C8 C7 178.7(10)
N3 C9 C10 C17 -2.0(16)
N3 C9 C10 C11 178.9(10)
N2 N1 C1 I1 -179.6(9)
N2 N1 C1 C2 0.6(16)
N2 N1 C3 C4 85.9(13)
N2 N1 C3 C8 -92.7(12)
N2 N3 C2 I2 177.5(9)
N2 N3 C2 C1 0.0(16)
N2 N3 C9 C14 86.4(12)
N2 N3 C9 C10 -92.5(12)
C18 C4 C3 N1 -0.8(15)
C18 C4 C3 C8 177.9(14)
C15 C14 C9 N3 4.3(15)
C15 C14 C9 C10 -176.8(13)
C15 C14 C13 C12 176.9(13)
C1 N1 N2 N3 -0.6(14)
C1 N1 C3 C4 -93.6(14)
C1 N1 C3 C8 87.7(15)
C2 N3 N2 N1 0.4(14)
C2 N3 C9 C14 -91.3(14)
C2 N3 C9 C10 89.8(14)
C20 C8 C7 C6 -176.8(12)
C17 C10 C11 C12 -179.1(16)
C14 C9 C10 C17 179.1(15)
C14 C9 C10 C11 0.0
C9 N3 N2 N1 -177.7(11)
C9 N3 C2 I2 -4.7(18)
C9 N3 C2 C1 177.8(12)
C9 C14 C13 C12 0.0
C9 C10 C11 C12 0.0
C10 C11 C12 C13 0.0
C10 C11 C12 C16 -175.3(18)
C11 C12 C13 C14 0.0
C13 C14 C9 N3 -178.9(10)
C13 C14 C9 C10 0.0
C16 C12 C13 C14 175(2)
C5 C4 C3 N1 -178.7(10)
C5 C4 C3 C8 0.0
C4 C5 C6 C19 179.3(14)
C4 C5 C6 C7 0.0
C4 C3 C8 C20 176.8(12)
C4 C3 C8 C7 0.0
C3 N1 N2 N3 179.8(11)
C3 N1 C1 I1 -0.1(19)
C3 N1 C1 C2 -179.9(13)
C3 C8 C7 C6 0.0
C8 C7 C6 C19 -179.3(14)
C8 C7 C6 C5 0.0
C6 C5 C4 C18 -178.0(13)
C6 C5 C4 C3 0.0

loop_
_twin_individual_id
_twin_individual_mass_fraction_refined
1 0.663(2)
2 0.337(2)
